data_7113048
loop_
_publ_author_name
'Tomsa, Adrian-Raul'
'Mart\'inez-Lillo, Jos\'e'
'Li, Yanling'
'Chamoreau, Lise-Marie'
'Boubekeur, Kamal'
'Farias, Fernanda'
'Novak, Miguel A.'
'Cremades, Eduard'
'Ruiz, Eliseo'
'Proust, Anna'
'Verdaguer, Michel'
'Gouzerh, Pierre'

_publ_section_title
;
 A new family of oxime-based hexanuclear manganese(III) single molecule
 magnets with high anisotropy energy barriers.
;
_journal_issue 28
_journal_name_full 'Chemical communications (Cambridge, England)'
_journal_page_first 5106
_journal_page_last 5108
_journal_paper_doi 10.1039/c0cc00485e
_journal_volume 46
_journal_year 2010
_chemical_formula_moiety 'C68 H82 Mn6 N12 O24, C2 H6 O, H2 O'
_chemical_formula_sum 'C70 H90 Mn6 N12 O26'
_chemical_formula_weight 1845.18
_chemical_name_systematic
;
?
;
_space_group_IT_number 2
_symmetry_cell_setting triclinic
_symmetry_Int_Tables_number 2
_symmetry_space_group_name_Hall '-P 1'
_symmetry_space_group_name_H-M 'P -1'
_atom_sites_solution_hydrogens geom
_atom_sites_solution_primary direct
_atom_sites_solution_secondary difmap
_audit_creation_method SHELXL-97
_cell_angle_alpha 104.97(2)
_cell_angle_beta 94.08(3)
_cell_angle_gamma 103.10(2)
_cell_formula_units_Z 2
_cell_length_a 13.388(3)
_cell_length_b 13.497(4)
_cell_length_c 24.781(9)
_cell_measurement_reflns_used 65
_cell_measurement_temperature 200(2)
_cell_measurement_theta_max 18.1
_cell_measurement_theta_min 4.2
_cell_volume 4173(2)
_computing_cell_refinement 'Dirax/lsq (Duisenberg & Schreurs, 1989-2000)'
_computing_data_collection 'Collect (Nonius BV, 1997-2000)'
_computing_data_reduction 'EvalCCD (Duisenberg & Schreurs 1990-2000)'
_computing_molecular_graphics 'Ortep-3 for Windows (Farrugia, 1997)'
_computing_publication_material 'WinGX publication routines (Farrugia, 1999)'
_computing_structure_refinement 'SHELXL-97 (Sheldrick, 2008)'
_computing_structure_solution 'SIR92 (Giacovazzo et al, 1993)'
_diffrn_ambient_temperature 200(2)
_diffrn_detector_area_resol_mean 9
_diffrn_measured_fraction_theta_full 0.896
_diffrn_measured_fraction_theta_max 0.896
_diffrn_measurement_device_type KappaCCD
_diffrn_measurement_method 'CCD rotation images, thick slices'
_diffrn_radiation_monochromator graphite
_diffrn_radiation_source 'fine-focus sealed tube'
_diffrn_radiation_type MoK\a
_diffrn_radiation_wavelength 0.71073
_diffrn_reflns_av_R_equivalents 0.0544
_diffrn_reflns_av_sigmaI/netI 0.0648
_diffrn_reflns_limit_h_max 15
_diffrn_reflns_limit_h_min -15
_diffrn_reflns_limit_k_max 15
_diffrn_reflns_limit_k_min -15
_diffrn_reflns_limit_l_max 29
_diffrn_reflns_limit_l_min -27
_diffrn_reflns_number 42186
_diffrn_reflns_theta_full 25.00
_diffrn_reflns_theta_max 25.00
_diffrn_reflns_theta_min 1.69
_diffrn_standards_number 0
_exptl_absorpt_coefficient_mu 0.961
_exptl_absorpt_correction_T_max 0.900
_exptl_absorpt_correction_T_min 0.660
_exptl_absorpt_correction_type multi-scan
_exptl_absorpt_process_details
;
R.H. Blessing, Acta Cryst. (1995), A51, 33-38
;
_exptl_crystal_colour black
_exptl_crystal_density_diffrn 1.468
_exptl_crystal_density_method 'not measured'
_exptl_crystal_description block
_exptl_crystal_F_000 1904
_exptl_crystal_size_max 0.28
_exptl_crystal_size_mid 0.13
_exptl_crystal_size_min 0.11
_refine_diff_density_max 2.542
_refine_diff_density_min -0.918
_refine_diff_density_rms 0.239
_refine_ls_extinction_coef 0.0110(12)
_refine_ls_extinction_expression Fc^*^=kFc[1+0.001xFc^2^\l^3^/sin(2\q)]^-1/4^
_refine_ls_extinction_method SHELXL
_refine_ls_goodness_of_fit_ref 1.102
_refine_ls_hydrogen_treatment constr
_refine_ls_matrix_type full
_refine_ls_number_parameters 1034
_refine_ls_number_reflns 13144
_refine_ls_number_restraints 19
_refine_ls_restrained_S_all 1.104
_refine_ls_R_factor_all 0.1755
_refine_ls_R_factor_gt 0.1522
_refine_ls_shift/su_max 0.002
_refine_ls_shift/su_mean 0.000
_refine_ls_structure_factor_coef Fsqd
_refine_ls_weighting_details 'calc w=1/[\s^2^(Fo^2^)+(0.0860P)^2^+240.1257P] where P=(Fo^2^+2Fc^2^)/3'
_refine_ls_weighting_scheme calc
_refine_ls_wR_factor_gt 0.3916
_refine_ls_wR_factor_ref 0.4029
_reflns_number_gt 10016
_reflns_number_total 13144
_reflns_threshold_expression >2\s(I)
_cod_data_source_file c0cc00485e.txt
_cod_data_source_block jml240609
_cod_database_code 7113048

loop_
_symmetry_equiv_pos_as_xyz
'x, y, z'
'-x, -y, -z'

loop_
_atom_site_label
_atom_site_type_symbol
_atom_site_fract_x
_atom_site_fract_y
_atom_site_fract_z
_atom_site_U_iso_or_equiv
_atom_site_adp_type
_atom_site_occupancy
_atom_site_symmetry_multiplicity
_atom_site_calc_flag
_atom_site_refinement_flags
_atom_site_disorder_assembly
_atom_site_disorder_group
Mn1 Mn 0.03191(16) 0.62548(18) 0.50562(10) 0.0212(6) Uani 1 1 d . . .
Mn2 Mn 0.25884(17) 0.70162(18) 0.58408(10) 0.0235(6) Uani 1 1 d . . .
Mn3 Mn 0.22228(17) 0.51677(18) 0.46321(10) 0.0234(6) Uani 1 1 d . . .
O1 O 0.1722(7) 0.6181(8) 0.5165(4) 0.023(2) Uani 1 1 d . . .
O2 O -0.1154(7) 0.6220(8) 0.5038(4) 0.022(2) Uani 1 1 d . . .
O3 O 0.1458(8) 0.7464(9) 0.6172(4) 0.029(3) Uani 1 1 d . . .
O4 O 0.3479(8) 0.7838(9) 0.6515(5) 0.031(3) Uani 1 1 d . . .
O5 O 0.3434(9) 0.5376(9) 0.5154(5) 0.033(3) Uani 1 1 d . . .
O6 O 0.2629(8) 0.4109(10) 0.4063(5) 0.032(3) Uani 1 1 d . . .
O7 O 0.0028(7) 0.4979(8) 0.4421(4) 0.021(2) Uani 1 1 d . . .
O8 O 0.0424(9) 0.7299(10) 0.4515(5) 0.038(3) Uani 1 1 d . . .
O9 O 0.2034(8) 0.8032(10) 0.4382(5) 0.036(3) Uani 1 1 d . . .
O10 O 0.2932(10) 0.8366(9) 0.5445(5) 0.036(3) Uani 1 1 d . B .
H10C H 0.2971 0.8265 0.5091 0.054 Uiso 1 1 d R . .
O11 O 0.3034(9) 0.6487(9) 0.4276(5) 0.035(3) Uani 1 1 d D D .
H11C H 0.2642 0.6555 0.4010 0.052 Uiso 1 1 d R . .
O12 O 0.2182(8) 0.5439(9) 0.6165(5) 0.033(3) Uani 1 1 d . . .
H12C H 0.1839 0.4904 0.5902 0.050 Uiso 1 1 d R . .
N1 N 0.0637(9) 0.7408(10) 0.5778(5) 0.021(3) Uani 1 1 d . . .
N2 N 0.0305(13) 0.8699(14) 0.6508(7) 0.052(5) Uani 1 1 d . . .
H2A H 0.0855 0.8695 0.6724 0.062 Uiso 1 1 calc R . .
H2B H -0.0085 0.9126 0.6639 0.062 Uiso 1 1 calc R . .
N3 N 0.3746(10) 0.6410(10) 0.5554(6) 0.025(3) Uani 1 1 d . . .
N4 N 0.5325(12) 0.6065(18) 0.5540(9) 0.079(8) Uani 1 1 d . . .
H4A H 0.5901 0.5993 0.5696 0.095 Uiso 1 1 d R . .
H4B H 0.5208 0.5900 0.5168 0.095 Uiso 1 1 d R . .
N5 N 0.0919(9) 0.4906(10) 0.4134(5) 0.022(3) Uani 1 1 d . . .
N6 N -0.0242(10) 0.4353(12) 0.3312(6) 0.034(3) Uani 1 1 d . . .
H6A H -0.0751 0.4467 0.3505 0.041 Uiso 1 1 calc R . .
H6B H -0.0361 0.4112 0.2941 0.041 Uiso 1 1 calc R . .
C1 C -0.1405(12) 0.7180(12) 0.5170(7) 0.025(3) Uani 1 1 d . . .
C2 C -0.2299(13) 0.7242(14) 0.4855(8) 0.039(4) Uani 1 1 d . . .
H2 H -0.2696 0.6630 0.4573 0.047 Uiso 1 1 calc R . .
C3 C -0.2629(13) 0.8235(13) 0.4954(8) 0.034(4) Uani 1 1 d . . .
H3 H -0.3235 0.8280 0.4748 0.041 Uiso 1 1 calc R . .
C4 C -0.2020(14) 0.9083(13) 0.5355(8) 0.038(4) Uani 1 1 d . . .
H4 H -0.2197 0.9742 0.5416 0.045 Uiso 1 1 calc R . .
C5 C -0.1130(12) 0.9041(13) 0.5688(8) 0.035(4) Uani 1 1 d . . .
H5 H -0.0737 0.9652 0.5971 0.042 Uiso 1 1 calc R . .
C6 C -0.0844(12) 0.8077(12) 0.5591(8) 0.032(4) Uani 1 1 d . . .
C7 C 0.0061(12) 0.8052(12) 0.5979(7) 0.028(4) Uani 1 1 d . . .
C8 C 0.4528(12) 0.8273(13) 0.6542(7) 0.029(4) Uani 1 1 d . . .
C9 C 0.4993(14) 0.9242(16) 0.6941(9) 0.047(5) Uani 1 1 d . . .
H9 H 0.4585 0.9582 0.7188 0.057 Uiso 1 1 calc R . .
C10 C 0.6043(15) 0.9719(17) 0.6984(10) 0.053(6) Uani 1 1 d . . .
H10 H 0.6349 1.0384 0.7252 0.064 Uiso 1 1 calc R . .
C11 C 0.6629(16) 0.9210(18) 0.6631(10) 0.058(6) Uani 1 1 d . . .
H11 H 0.7347 0.9533 0.6663 0.070 Uiso 1 1 calc R . .
C12 C 0.6217(13) 0.8247(16) 0.6231(8) 0.041(4) Uani 1 1 d . . .
H12 H 0.6653 0.7914 0.6000 0.049 Uiso 1 1 calc R . .
C13 C 0.5155(12) 0.7759(14) 0.6167(7) 0.031(4) Uani 1 1 d . . .
C14 C 0.4719(12) 0.6727(14) 0.5749(7) 0.031(4) Uani 1 1 d . . .
C15 C 0.2484(12) 0.4135(13) 0.3508(7) 0.029(4) Uani 1 1 d . . .
C16 C 0.3227(13) 0.3907(14) 0.3163(8) 0.038(4) Uani 1 1 d . . .
H16 H 0.3816 0.3735 0.3314 0.046 Uiso 1 1 calc R . .
C17 C 0.3135(15) 0.3922(19) 0.2619(9) 0.055(6) Uani 1 1 d . . .
H17 H 0.3674 0.3793 0.2402 0.066 Uiso 1 1 calc R . .
C18 C 0.2243(15) 0.4128(17) 0.2366(9) 0.049(5) Uani 1 1 d . . .
H18 H 0.2177 0.4140 0.1984 0.059 Uiso 1 1 calc R . .
C19 C 0.1491(14) 0.4305(15) 0.2690(8) 0.039(4) Uani 1 1 d . . .
H19 H 0.0880 0.4414 0.2522 0.046 Uiso 1 1 calc R . .
C20 C 0.1574(12) 0.4333(13) 0.3259(7) 0.030(4) Uani 1 1 d . . .
C21 C 0.0721(11) 0.4547(12) 0.3582(7) 0.023(3) Uani 1 1 d . . .
C22 C 0.1042(13) 0.7747(13) 0.4251(8) 0.034(4) Uani 1 1 d . . .
C23 C 0.0610(13) 0.8059(12) 0.3766(7) 0.029(4) Uani 1 1 d . . .
C24 C -0.0477(15) 0.8046(15) 0.3713(8) 0.042(5) Uani 1 1 d . . .
H24 H -0.0909 0.7850 0.3976 0.051 Uiso 1 1 calc R . .
C25 C -0.0868(16) 0.8346(17) 0.3240(9) 0.053(5) Uani 1 1 d . . .
H25 H -0.1575 0.8359 0.3190 0.063 Uiso 1 1 calc R . .
C26 C -0.0232(16) 0.8615(15) 0.2857(9) 0.045(5) Uani 1 1 d . . .
H26 H -0.0519 0.8798 0.2546 0.055 Uiso 1 1 calc R . .
C27 C 0.0826(16) 0.8629(14) 0.2911(8) 0.043(5) Uani 1 1 d . . .
H27 H 0.1257 0.8817 0.2646 0.051 Uiso 1 1 calc R . .
C28 C 0.1213(15) 0.8348(14) 0.3383(8) 0.036(4) Uani 1 1 d . . .
H28 H 0.1926 0.8362 0.3435 0.043 Uiso 1 1 calc R . .
C29 C 0.319(3) 0.9461(17) 0.5718(13) 0.088(10) Uani 1 1 d DU . .
H29A H 0.3562 0.9822 0.5464 0.105 Uiso 0.50 1 calc PR A 1
H29B H 0.3686 0.9586 0.6057 0.105 Uiso 0.50 1 calc PR A 1
H29C H 0.3094 0.9535 0.6110 0.105 Uiso 0.50 1 d PR A 2
H29D H 0.2664 0.9743 0.5561 0.105 Uiso 0.50 1 d PR A 2
C30A C 0.236(5) 1.003(5) 0.591(3) 0.14(4) Uani 0.50 1 d PD B 1
H30A H 0.2689 1.0772 0.6118 0.213 Uiso 0.50 1 calc PR B 1
H30B H 0.1947 0.9681 0.6147 0.213 Uiso 0.50 1 calc PR B 1
H30C H 0.1904 1.0018 0.5574 0.213 Uiso 0.50 1 calc PR B 1
C30B C 0.423(4) 1.017(4) 0.569(4) 0.12(2) Uani 0.50 1 d PDU B 2
H30D H 0.4783 0.9862 0.5784 0.185 Uiso 0.50 1 calc PR B 2
H30E H 0.4319 1.0876 0.5952 0.185 Uiso 0.50 1 calc PR B 2
H30F H 0.4246 1.0240 0.5302 0.185 Uiso 0.50 1 calc PR B 2
C31 C 0.3985(19) 0.688(2) 0.4239(17) 0.107(13) Uani 1 1 d D . .
H31A H 0.4093 0.6306 0.3926 0.128 Uiso 0.50 1 calc PR C 1
H31B H 0.4319 0.6769 0.4580 0.128 Uiso 0.50 1 calc PR C 1
H31C H 0.4299 0.7274 0.4622 0.128 Uiso 0.50 1 d PR C 2
H31D H 0.3974 0.7396 0.4031 0.128 Uiso 0.50 1 d PR C 2
C32A C 0.479(4) 0.777(4) 0.418(3) 0.11(2) Uiso 0.50 1 d PD D 1
H32A H 0.4494 0.8375 0.4182 0.161 Uiso 0.50 1 calc PR D 1
H32B H 0.5062 0.7558 0.3821 0.161 Uiso 0.50 1 calc PR D 1
H32C H 0.5355 0.7982 0.4492 0.161 Uiso 0.50 1 calc PR D 1
C32B C 0.480(4) 0.635(4) 0.401(2) 0.076(15) Uiso 0.50 1 d PD D 2
H32D H 0.4950 0.5897 0.4236 0.114 Uiso 0.50 1 calc PR D 2
H32E H 0.5432 0.6892 0.4014 0.114 Uiso 0.50 1 calc PR D 2
H32F H 0.4547 0.5918 0.3616 0.114 Uiso 0.50 1 calc PR D 2
C33 C 0.299(3) 0.516(2) 0.6463(12) 0.095(10) Uani 1 1 d DU . .
H33A H 0.3363 0.4771 0.6185 0.114 Uiso 1 1 calc R . .
H33B H 0.3492 0.5817 0.6694 0.114 Uiso 1 1 calc R . .
C34 C 0.261(4) 0.449(4) 0.6840(19) 0.163(18) Uani 1 1 d DU . .
H34A H 0.3194 0.4328 0.7030 0.245 Uiso 1 1 calc R . .
H34B H 0.2125 0.3821 0.6614 0.245 Uiso 1 1 calc R . .
H34C H 0.2248 0.4868 0.7123 0.245 Uiso 1 1 calc R . .
Mn4 Mn 0.02884(17) 0.61989(18) -0.00396(10) 0.0218(6) Uani 1 1 d . . .
Mn5 Mn 0.21604(17) 0.61546(19) -0.08223(10) 0.0236(6) Uani 1 1 d . . .
Mn6 Mn 0.23997(17) 0.55343(19) 0.03673(10) 0.0222(6) Uani 1 1 d . . .
O13 O 0.1633(7) 0.5987(8) -0.0153(4) 0.023(2) Uani 1 1 d . . .
O14 O -0.1184(8) 0.6193(8) -0.0035(5) 0.024(2) Uani 1 1 d . . .
O15 O 0.0872(9) 0.6288(9) -0.1142(5) 0.031(3) Uani 1 1 d . . .
O16 O 0.2735(8) 0.6317(10) -0.1486(5) 0.033(3) Uani 1 1 d . . .
O17 O 0.3342(8) 0.5193(9) -0.0164(5) 0.028(3) Uani 1 1 d . . .
O18 O 0.3104(8) 0.5131(9) 0.0949(4) 0.028(3) Uani 1 1 d . . .
O19 O 0.0309(7) 0.5573(8) 0.0591(4) 0.023(2) Uani 1 1 d . . .
O20 O 0.0662(9) 0.7769(10) 0.0550(6) 0.041(3) Uani 1 1 d . . .
O21 O 0.2311(9) 0.8679(10) 0.0653(5) 0.038(3) Uani 1 1 d . . .
O22 O 0.2687(9) 0.7906(9) -0.0408(5) 0.032(3) Uani 1 1 d . . .
H22A H 0.2971 0.8177 -0.0067 0.048 Uiso 1 1 d R . .
O23 O 0.3364(8) 0.7208(9) 0.0730(5) 0.034(3) Uani 1 1 d D F .
H23A H 0.3132 0.7634 0.0974 0.050 Uiso 1 1 d R . .
O24 O 0.1563(8) 0.4201(9) -0.1170(5) 0.033(3) Uani 1 1 d . . .
H24A H 0.1358 0.3979 -0.0895 0.049 Uiso 1 1 d R . .
N7 N 0.0233(9) 0.6628(10) -0.0737(5) 0.022(3) Uani 1 1 d . . .
N8 N -0.0246(14) 0.7458(16) -0.1372(7) 0.057(5) Uani 1 1 d . . .
H8A H 0.0206 0.7239 -0.1583 0.068 Uiso 1 1 calc R . .
H8B H -0.0629 0.7842 -0.1479 0.068 Uiso 1 1 calc R . .
N9 N 0.3429(9) 0.5813(10) -0.0542(5) 0.024(3) Uani 1 1 d . . .
N10 N 0.5026(12) 0.5473(17) -0.0553(7) 0.057(5) Uani 1 1 d . . .
H10A H 0.5593 0.5406 -0.0692 0.069 Uiso 1 1 d R . .
H10B H 0.5111 0.5792 -0.0188 0.069 Uiso 1 1 d R . .
N11 N 0.1346(9) 0.5815(10) 0.0869(5) 0.021(3) Uani 1 1 d . . .
N12 N 0.0619(11) 0.6121(13) 0.1699(6) 0.043(4) Uani 1 1 d . . .
H12A H 0.0007 0.6030 0.1512 0.052 Uiso 1 1 calc R . .
H12B H 0.0697 0.6268 0.2070 0.052 Uiso 1 1 calc R . .
C35 C -0.1487(11) 0.7037(13) -0.0127(6) 0.025(4) Uani 1 1 d . . .
C36 C -0.2248(13) 0.7395(15) 0.0171(8) 0.038(4) Uani 1 1 d . . .
H36 H -0.2534 0.7040 0.0431 0.045 Uiso 1 1 calc R . .
C37 C -0.2628(14) 0.8318(14) 0.0092(7) 0.036(4) Uani 1 1 d . . .
H37 H -0.3174 0.8533 0.0277 0.044 Uiso 1 1 calc R . .
C38 C -0.2145(14) 0.8824(15) -0.0256(8) 0.041(4) Uiso 1 1 d . . .
H38 H -0.2315 0.9455 -0.0287 0.049 Uiso 1 1 calc R . .
C39 C -0.1402(12) 0.8470(15) -0.0577(9) 0.038(4) Uani 1 1 d . . .
H39 H -0.1119 0.8824 -0.0839 0.046 Uiso 1 1 calc R . .
C40 C -0.1084(12) 0.7578(13) -0.0503(7) 0.030(4) Uani 1 1 d . . .
C41 C -0.0349(12) 0.7210(13) -0.0895(8) 0.031(4) Uani 1 1 d . . .
C42 C 0.3772(13) 0.6716(13) -0.1492(7) 0.029(4) Uani 1 1 d . . .
C43 C 0.4063(15) 0.7328(17) -0.1861(8) 0.044(5) Uani 1 1 d . . .
H43 H 0.3539 0.7420 -0.2109 0.052 Uiso 1 1 calc R . .
C44 C 0.5073(16) 0.7798(18) -0.1875(10) 0.052(6) Uani 1 1 d . . .
H44 H 0.5245 0.8229 -0.2120 0.062 Uiso 1 1 calc R . .
C45 C 0.5839(15) 0.7641(17) -0.1533(9) 0.046(5) Uani 1 1 d . . .
H45 H 0.6544 0.7953 -0.1548 0.056 Uiso 1 1 calc R . .
C46 C 0.5591(13) 0.7025(16) -0.1162(8) 0.041(5) Uani 1 1 d . . .
H46 H 0.6129 0.6920 -0.0928 0.049 Uiso 1 1 calc R . .
C47 C 0.4550(12) 0.6560(13) -0.1132(7) 0.028(4) Uani 1 1 d . . .
C48 C 0.4342(12) 0.5939(14) -0.0737(7) 0.028(4) Uani 1 1 d . . .
C49 C 0.3250(12) 0.5756(13) 0.1485(7) 0.030(4) Uani 1 1 d . . .
C50 C 0.4196(14) 0.5913(17) 0.1830(8) 0.044(5) Uani 1 1 d . . .
H50 H 0.4705 0.5576 0.1678 0.053 Uiso 1 1 calc R . .
C51 C 0.4393(14) 0.6539(19) 0.2378(8) 0.049(5) Uani 1 1 d . . .
H51 H 0.5034 0.6624 0.2598 0.059 Uiso 1 1 calc R . .
C52 C 0.3650(17) 0.707(2) 0.2625(9) 0.066(7) Uani 1 1 d . . .
H52 H 0.3797 0.7534 0.2996 0.079 Uiso 1 1 calc R . .
C53 C 0.2702(15) 0.6857(18) 0.2293(8) 0.049(5) Uani 1 1 d . . .
H53 H 0.2185 0.7174 0.2451 0.059 Uiso 1 1 calc R . .
C54 C 0.2474(12) 0.6201(13) 0.1736(7) 0.029(4) Uani 1 1 d . . .
C55 C 0.1443(12) 0.6033(13) 0.1418(7) 0.028(4) Uani 1 1 d . . .
C56 C 0.1419(14) 0.8535(13) 0.0791(7) 0.033(4) Uani 1 1 d . . .
C57 C 0.1230(13) 0.9372(12) 0.1290(7) 0.029(4) Uani 1 1 d . . .
C58 C 0.0209(16) 0.9450(16) 0.1359(9) 0.048(5) Uani 1 1 d . . .
H58 H -0.0360 0.8966 0.1102 0.057 Uiso 1 1 calc R . .
C59 C 0.0038(19) 1.0236(18) 0.1803(10) 0.057(6) Uani 1 1 d . . .
H59 H -0.0649 1.0278 0.1853 0.068 Uiso 1 1 calc R . .
C60 C 0.086(2) 1.0958(18) 0.2173(10) 0.063(7) Uani 1 1 d . . .
H60 H 0.0748 1.1497 0.2475 0.075 Uiso 1 1 calc R . .
C61 C 0.1881(17) 1.0883(15) 0.2095(8) 0.045(5) Uani 1 1 d . . .
H61 H 0.2459 1.1372 0.2342 0.054 Uiso 1 1 calc R . .
C62 C 0.2017(14) 1.0100(15) 0.1660(7) 0.038(4) Uani 1 1 d . . .
H62 H 0.2705 1.0059 0.1611 0.045 Uiso 1 1 calc R . .
C63 C 0.279(2) 0.8731(16) -0.0690(10) 0.057(6) Uani 1 1 d . . .
H63A H 0.2261 0.9129 -0.0591 0.068 Uiso 1 1 calc R . .
H63B H 0.2673 0.8406 -0.1103 0.068 Uiso 1 1 calc R . .
C64 C 0.384(3) 0.947(3) -0.0523(18) 0.115(14) Uani 1 1 d . . .
H64A H 0.3894 1.0022 -0.0718 0.173 Uiso 1 1 calc R . .
H64B H 0.4362 0.9078 -0.0625 0.173 Uiso 1 1 calc R . .
H64C H 0.3951 0.9800 -0.0114 0.173 Uiso 1 1 calc R . .
C65 C 0.4462(15) 0.763(2) 0.0761(12) 0.073(8) Uani 1 1 d . . .
H65A H 0.4619 0.7898 0.0434 0.087 Uiso 0.50 1 calc PR E 1
H65B H 0.4831 0.7068 0.0764 0.087 Uiso 0.50 1 calc PR E 1
H65C H 0.4722 0.7280 0.1018 0.087 Uiso 0.50 1 d PR E 2
H65D H 0.4577 0.7236 0.0393 0.087 Uiso 0.50 1 d PR E 2
C66A C 0.480(3) 0.855(3) 0.1327(16) 0.039(9) Uiso 0.50 1 d P F 1
H66A H 0.5546 0.8689 0.1443 0.058 Uiso 0.50 1 calc PR F 1
H66B H 0.4423 0.8346 0.1622 0.058 Uiso 0.50 1 calc PR F 1
H66C H 0.4642 0.9194 0.1270 0.058 Uiso 0.50 1 calc PR F 1
C66B C 0.514(3) 0.849(4) 0.091(2) 0.070(14) Uiso 0.50 1 d PD F 2
H66D H 0.5639 0.8479 0.0633 0.106 Uiso 0.50 1 calc PR F 2
H66E H 0.5503 0.8584 0.1281 0.106 Uiso 0.50 1 calc PR F 2
H66F H 0.4815 0.9071 0.0916 0.106 Uiso 0.50 1 calc PR F 2
C67 C 0.205(3) 0.350(2) -0.1486(12) 0.094(11) Uani 1 1 d . . .
H67A H 0.1564 0.2782 -0.1594 0.113 Uiso 1 1 calc R . .
H67B H 0.2655 0.3472 -0.1241 0.113 Uiso 1 1 calc R . .
C68 C 0.239(3) 0.371(2) -0.1979(14) 0.110(13) Uani 1 1 d . . .
H68A H 0.2717 0.3159 -0.2168 0.165 Uiso 1 1 calc R . .
H68B H 0.2891 0.4403 -0.1880 0.165 Uiso 1 1 calc R . .
H68C H 0.1796 0.3714 -0.2233 0.165 Uiso 1 1 calc R . .
O25 O 0.2223(12) 0.8589(13) 0.7379(6) 0.062(4) Uani 1 1 d . . .
H25A H 0.2556 0.8440 0.7102 0.094 Uiso 1 1 d R . .
C69 C 0.2840(19) 0.9574(19) 0.7799(11) 0.062(6) Uani 1 1 d . . .
H69A H 0.3563 0.9528 0.7869 0.075 Uiso 1 1 calc R . .
H69B H 0.2549 0.9658 0.8159 0.075 Uiso 1 1 calc R . .
C70 C 0.282(2) 1.053(2) 0.7580(13) 0.094(11) Uani 1 1 d . . .
H70A H 0.2808 1.0326 0.7170 0.140 Uiso 1 1 calc R . .
H70B H 0.3447 1.1101 0.7755 0.140 Uiso 1 1 calc R . .
H70C H 0.2208 1.0777 0.7676 0.140 Uiso 1 1 calc R . .
O1W O 0.1228(11) 0.6916(14) 0.7803(6) 0.060(4) Uani 1 1 d . . .
H1WA H 0.1527 0.7473 0.7720 0.090 Uiso 1 1 d R . .
H1WB H 0.1662 0.6785 0.8024 0.090 Uiso 1 1 d R . .

loop_
_atom_site_aniso_label
_atom_site_aniso_U_11
_atom_site_aniso_U_22
_atom_site_aniso_U_33
_atom_site_aniso_U_23
_atom_site_aniso_U_13
_atom_site_aniso_U_12
Mn1 0.0151(11) 0.0207(12) 0.0256(13) 0.0027(10) -0.0001(9) 0.0055(9)
Mn2 0.0160(12) 0.0246(13) 0.0255(13) -0.0006(10) -0.0019(9) 0.0067(9)
Mn3 0.0165(12) 0.0249(13) 0.0260(13) 0.0005(10) -0.0009(9) 0.0086(9)
O1 0.013(5) 0.025(6) 0.025(6) 0.001(4) -0.007(4) 0.006(4)
O2 0.015(5) 0.020(5) 0.030(6) 0.004(4) 0.004(4) 0.008(4)
O3 0.026(6) 0.032(6) 0.024(6) 0.003(5) -0.002(5) 0.008(5)
O4 0.024(6) 0.035(6) 0.029(6) 0.002(5) 0.002(5) 0.008(5)
O5 0.030(6) 0.030(6) 0.030(6) -0.010(5) -0.013(5) 0.018(5)
O6 0.013(5) 0.052(7) 0.027(6) -0.004(5) 0.001(4) 0.018(5)
O7 0.011(5) 0.021(5) 0.034(6) 0.011(5) 0.003(4) 0.008(4)
O8 0.034(7) 0.042(7) 0.046(8) 0.026(6) 0.016(6) 0.012(6)
O9 0.023(6) 0.047(7) 0.044(7) 0.023(6) 0.007(5) 0.009(5)
O10 0.053(8) 0.020(6) 0.036(7) 0.011(5) 0.000(6) 0.008(5)
O11 0.029(6) 0.037(7) 0.045(7) 0.017(6) 0.009(5) 0.012(5)
O12 0.019(6) 0.040(7) 0.042(7) 0.012(6) 0.000(5) 0.009(5)
N1 0.014(6) 0.022(7) 0.026(7) 0.006(5) -0.002(5) 0.005(5)
N2 0.047(10) 0.068(12) 0.037(9) -0.009(8) -0.002(7) 0.038(9)
N3 0.025(7) 0.021(7) 0.028(7) 0.005(6) 0.001(6) 0.008(5)
N4 0.024(9) 0.121(18) 0.072(14) -0.025(12) -0.015(9) 0.046(11)
N5 0.024(7) 0.020(7) 0.024(7) 0.005(5) 0.010(5) 0.008(5)
N6 0.022(7) 0.054(10) 0.026(8) 0.017(7) 0.002(6) 0.005(6)
C1 0.025(8) 0.025(8) 0.026(9) 0.006(7) 0.002(6) 0.011(6)
C2 0.030(9) 0.033(10) 0.048(11) 0.000(8) -0.007(8) 0.011(7)
C3 0.027(9) 0.032(9) 0.043(11) 0.022(8) 0.004(7) -0.006(7)
C4 0.049(11) 0.017(8) 0.053(12) 0.009(8) 0.004(9) 0.022(8)
C5 0.024(9) 0.023(9) 0.052(11) -0.003(8) -0.003(8) 0.012(7)
C6 0.022(8) 0.019(8) 0.057(12) 0.014(8) 0.007(8) 0.006(6)
C7 0.019(8) 0.024(8) 0.032(9) -0.003(7) 0.002(6) 0.003(6)
C8 0.023(8) 0.024(8) 0.034(9) 0.006(7) -0.009(7) 0.003(6)
C9 0.030(10) 0.042(11) 0.057(13) 0.002(10) 0.004(9) -0.002(8)
C10 0.029(10) 0.047(12) 0.068(15) 0.005(11) -0.009(10) -0.002(9)
C11 0.029(10) 0.055(14) 0.078(17) 0.017(12) -0.004(10) -0.009(9)
C12 0.024(9) 0.048(11) 0.046(12) 0.013(9) 0.006(8) 0.001(8)
C13 0.016(8) 0.044(10) 0.035(10) 0.015(8) 0.006(7) 0.007(7)
C14 0.016(8) 0.039(10) 0.037(10) 0.009(8) 0.000(7) 0.011(7)
C15 0.027(9) 0.032(9) 0.029(9) 0.006(7) 0.006(7) 0.008(7)
C16 0.027(9) 0.038(10) 0.046(12) 0.004(9) 0.009(8) 0.010(8)
C17 0.031(10) 0.074(15) 0.044(13) -0.008(11) 0.015(9) 0.009(10)
C18 0.044(12) 0.056(13) 0.039(11) 0.009(10) 0.004(9) 0.001(10)
C19 0.036(10) 0.048(11) 0.033(10) 0.014(9) 0.013(8) 0.007(8)
C20 0.019(8) 0.027(9) 0.033(10) -0.003(7) -0.002(7) -0.003(6)
C21 0.023(8) 0.018(8) 0.027(9) 0.008(7) 0.010(6) 0.001(6)
C22 0.034(10) 0.026(9) 0.042(11) 0.004(8) 0.006(8) 0.013(7)
C23 0.037(9) 0.014(7) 0.032(9) 0.007(7) 0.003(7) -0.001(6)
C24 0.049(11) 0.045(11) 0.037(11) 0.016(9) 0.002(9) 0.017(9)
C25 0.037(11) 0.058(13) 0.059(14) 0.019(11) -0.013(10) 0.008(10)
C26 0.058(13) 0.032(10) 0.046(12) 0.016(9) -0.009(10) 0.008(9)
C27 0.055(12) 0.032(10) 0.039(11) 0.011(8) -0.002(9) 0.009(9)
C28 0.041(10) 0.033(10) 0.037(10) 0.012(8) 0.009(8) 0.014(8)
C29 0.13(3) 0.019(11) 0.09(2) -0.005(12) -0.047(18) 0.020(13)
C30A 0.22(10) 0.08(5) 0.12(6) 0.06(5) 0.03(6) -0.02(6)
C30B 0.16(6) 0.05(3) 0.17(5) 0.07(4) 0.00(5) 0.03(3)
C31 0.046(15) 0.11(3) 0.20(4) 0.09(3) 0.07(2) 0.019(15)
C33 0.14(3) 0.09(2) 0.061(17) 0.031(16) -0.030(17) 0.04(2)
C34 0.19(4) 0.17(4) 0.14(4) 0.07(3) -0.02(3) 0.04(3)
Mn4 0.0155(11) 0.0267(13) 0.0282(13) 0.0138(10) 0.0057(9) 0.0073(9)
Mn5 0.0170(12) 0.0314(14) 0.0287(14) 0.0154(11) 0.0074(9) 0.0094(10)
Mn6 0.0169(11) 0.0295(13) 0.0269(13) 0.0155(10) 0.0069(9) 0.0095(9)
O13 0.017(5) 0.026(6) 0.027(6) 0.011(5) 0.003(4) 0.006(4)
O14 0.023(5) 0.022(6) 0.034(6) 0.012(5) 0.007(5) 0.010(4)
O15 0.035(6) 0.037(7) 0.030(6) 0.015(5) 0.013(5) 0.017(5)
O16 0.022(6) 0.050(7) 0.035(7) 0.021(6) 0.009(5) 0.016(5)
O17 0.030(6) 0.041(7) 0.029(6) 0.026(5) 0.016(5) 0.022(5)
O18 0.017(5) 0.052(7) 0.024(6) 0.013(5) 0.004(4) 0.019(5)
O19 0.018(5) 0.021(5) 0.032(6) 0.009(5) 0.004(4) 0.007(4)
O20 0.034(7) 0.034(7) 0.049(8) 0.005(6) -0.008(6) 0.006(6)
O21 0.028(7) 0.037(7) 0.051(8) 0.011(6) 0.012(6) 0.010(5)
O22 0.039(7) 0.024(6) 0.038(7) 0.012(5) 0.008(5) 0.016(5)
O23 0.024(6) 0.037(7) 0.041(7) 0.015(6) 0.004(5) 0.006(5)
O24 0.023(6) 0.035(7) 0.038(7) 0.009(5) 0.007(5) 0.004(5)
N7 0.009(6) 0.027(7) 0.031(7) 0.011(6) 0.008(5) 0.004(5)
N8 0.069(12) 0.098(15) 0.040(10) 0.043(10) 0.024(9) 0.062(11)
N9 0.018(6) 0.028(7) 0.028(7) 0.008(6) 0.004(5) 0.007(5)
N10 0.029(9) 0.122(17) 0.052(11) 0.046(11) 0.025(8) 0.052(10)
N11 0.014(6) 0.027(7) 0.026(7) 0.012(6) 0.001(5) 0.009(5)
N12 0.027(8) 0.055(10) 0.032(9) -0.009(7) 0.011(6) 0.001(7)
C35 0.010(7) 0.036(9) 0.025(8) 0.002(7) -0.001(6) 0.008(6)
C36 0.032(10) 0.044(11) 0.047(11) 0.024(9) 0.014(8) 0.012(8)
C37 0.040(10) 0.031(10) 0.028(9) 0.002(8) 0.002(8) -0.004(8)
C39 0.019(8) 0.041(10) 0.066(13) 0.028(10) 0.015(8) 0.014(7)
C40 0.021(8) 0.027(9) 0.038(10) 0.003(7) -0.005(7) 0.007(7)
C41 0.021(8) 0.032(9) 0.049(11) 0.022(8) 0.011(7) 0.009(7)
C42 0.033(9) 0.033(9) 0.024(9) 0.011(7) 0.009(7) 0.010(7)
C43 0.039(11) 0.066(14) 0.041(11) 0.031(10) 0.018(9) 0.019(9)
C44 0.054(13) 0.061(14) 0.066(15) 0.046(12) 0.034(11) 0.022(11)
C45 0.032(10) 0.060(13) 0.053(13) 0.031(11) 0.020(9) 0.002(9)
C46 0.023(9) 0.056(12) 0.036(11) 0.013(9) 0.006(7) -0.006(8)
C47 0.022(8) 0.030(9) 0.030(9) 0.005(7) 0.005(7) 0.005(7)
C48 0.020(8) 0.040(10) 0.026(9) 0.009(7) 0.006(6) 0.011(7)
C49 0.023(8) 0.032(9) 0.037(10) 0.018(8) 0.002(7) 0.005(7)
C50 0.030(10) 0.066(14) 0.038(11) 0.016(10) -0.003(8) 0.017(9)
C51 0.029(10) 0.090(16) 0.030(10) 0.015(11) -0.004(8) 0.025(10)
C52 0.052(13) 0.097(19) 0.030(11) -0.017(12) -0.009(10) 0.027(13)
C53 0.034(10) 0.072(15) 0.039(11) 0.008(10) 0.002(8) 0.016(10)
C54 0.025(8) 0.035(9) 0.031(9) 0.012(8) 0.006(7) 0.011(7)
C55 0.019(8) 0.031(9) 0.027(9) 0.007(7) 0.000(6) -0.005(6)
C56 0.045(11) 0.021(9) 0.034(10) 0.012(7) 0.006(8) 0.005(8)
C57 0.036(9) 0.014(8) 0.038(10) 0.013(7) 0.004(7) 0.004(7)
C58 0.051(12) 0.042(11) 0.049(12) 0.016(10) 0.019(10) 0.003(9)
C59 0.063(14) 0.057(14) 0.070(16) 0.033(13) 0.044(13) 0.027(12)
C60 0.10(2) 0.043(13) 0.054(14) 0.015(11) 0.034(14) 0.021(13)
C61 0.057(13) 0.036(11) 0.035(11) 0.004(9) 0.011(9) 0.005(9)
C62 0.036(10) 0.045(11) 0.032(10) 0.020(9) -0.003(8) 0.001(8)
C63 0.095(18) 0.039(12) 0.059(14) 0.029(11) 0.045(13) 0.032(12)
C64 0.11(3) 0.08(2) 0.19(4) 0.08(2) 0.09(3) 0.035(19)
C65 0.015(9) 0.076(17) 0.11(2) 0.024(15) -0.018(11) -0.017(10)
C67 0.18(3) 0.052(15) 0.070(18) 0.012(14) 0.07(2) 0.045(18)
C68 0.10(2) 0.08(2) 0.10(2) -0.024(18) 0.06(2) -0.020(18)
O25 0.053(9) 0.075(11) 0.043(9) -0.008(8) 0.005(7) 0.013(8)
C69 0.060(15) 0.058(15) 0.063(15) 0.014(12) 0.006(12) 0.007(11)
C70 0.074(19) 0.09(2) 0.10(2) -0.005(17) -0.039(17) 0.040(16)
O1W 0.041(8) 0.098(13) 0.046(9) 0.031(9) 0.003(7) 0.017(8)

loop_
_atom_type_symbol
_atom_type_description
_atom_type_scat_dispersion_real
_atom_type_scat_dispersion_imag
_atom_type_scat_source
C C 0.0033 0.0016 'International Tables Vol C Tables 4.2.6.8 and 6.1.1.4'
H H 0.0000 0.0000 'International Tables Vol C Tables 4.2.6.8 and 6.1.1.4'
N N 0.0061 0.0033 'International Tables Vol C Tables 4.2.6.8 and 6.1.1.4'
O O 0.0106 0.0060 'International Tables Vol C Tables 4.2.6.8 and 6.1.1.4'
Mn Mn 0.3368 0.7283 'International Tables Vol C Tables 4.2.6.8 and 6.1.1.4'

loop_
_geom_angle_atom_site_label_1
_geom_angle_atom_site_label_2
_geom_angle_atom_site_label_3
_geom_angle
_geom_angle_site_symmetry_1
_geom_angle_site_symmetry_3
O1 Mn1 O7 89.5(4) . .
O1 Mn1 O2 170.9(5) . .
O7 Mn1 O2 91.7(4) . .
O1 Mn1 N1 87.5(5) . .
O7 Mn1 N1 171.1(5) . .
O2 Mn1 N1 90.0(5) . .
O1 Mn1 O8 101.0(5) . .
O7 Mn1 O8 93.2(5) . .
O2 Mn1 O8 87.9(4) . .
N1 Mn1 O8 95.6(5) . .
O1 Mn1 O7 85.8(4) . 2_566
O7 Mn1 O7 82.9(4) . 2_566
O2 Mn1 O7 85.4(4) . 2_566
N1 Mn1 O7 88.5(4) . 2_566
O8 Mn1 O7 172.2(4) . 2_566
O1 Mn1 Mn1 86.6(3) . 2_566
O7 Mn1 Mn1 46.1(3) . 2_566
O2 Mn1 Mn1 87.7(3) . 2_566
N1 Mn1 Mn1 125.3(4) . 2_566
O8 Mn1 Mn1 138.9(4) . 2_566
O7 Mn1 Mn1 36.8(3) 2_566 2_566
O1 Mn2 O4 178.8(5) . .
O1 Mn2 O3 92.2(4) . .
O4 Mn2 O3 88.9(5) . .
O1 Mn2 N3 89.1(5) . .
O4 Mn2 N3 89.7(5) . .
O3 Mn2 N3 172.5(5) . .
O1 Mn2 O10 88.3(5) . .
O4 Mn2 O10 92.0(5) . .
O3 Mn2 O10 92.7(5) . .
N3 Mn2 O10 94.8(5) . .
O1 Mn2 O12 86.2(4) . .
O4 Mn2 O12 93.4(5) . .
O3 Mn2 O12 90.2(4) . .
N3 Mn2 O12 82.5(5) . .
O10 Mn2 O12 173.9(4) . .
O1 Mn3 O5 91.5(4) . .
O1 Mn3 O6 175.8(4) . .
O5 Mn3 O6 92.5(4) . .
O1 Mn3 N5 86.9(4) . .
O5 Mn3 N5 175.8(5) . .
O6 Mn3 N5 89.0(5) . .
O1 Mn3 O11 89.6(4) . .
O5 Mn3 O11 91.7(5) . .
O6 Mn3 O11 91.4(5) . .
N5 Mn3 O11 92.1(5) . .
O1 Mn3 O2 88.0(4) . 2_566
O5 Mn3 O2 95.0(5) . 2_566
O6 Mn3 O2 90.5(5) . 2_566
N5 Mn3 O2 81.1(4) . 2_566
O11 Mn3 O2 172.9(4) . 2_566
Mn2 O1 Mn1 119.7(5) . .
Mn2 O1 Mn3 119.4(5) . .
Mn1 O1 Mn3 120.6(5) . .
C1 O2 Mn1 117.0(9) . .
C1 O2 Mn3 115.9(9) . 2_566
Mn1 O2 Mn3 116.3(5) . 2_566
N1 O3 Mn2 113.6(8) . .
C8 O4 Mn2 124.3(10) . .
N3 O5 Mn3 113.9(8) . .
C15 O6 Mn3 117.9(10) . .
N5 O7 Mn1 111.7(7) . .
N5 O7 Mn1 112.2(7) . 2_566
Mn1 O7 Mn1 97.1(4) . 2_566
C22 O8 Mn1 141.2(12) . .
C29 O10 Mn2 127.8(15) . .
C29 O10 H10C 109.7 . .
Mn2 O10 H10C 122.3 . .
C31 O11 Mn3 133.5(16) . .
C31 O11 H11C 110.2 . .
Mn3 O11 H11C 111.3 . .
C33 O12 Mn2 119.8(14) . .
C33 O12 H12C 110.1 . .
Mn2 O12 H12C 111.1 . .
C7 N1 O3 112.8(12) . .
C7 N1 Mn1 127.3(10) . .
O3 N1 Mn1 118.9(9) . .
C7 N2 H2A 120.0 . .
C7 N2 H2B 120.0 . .
H2A N2 H2B 120.0 . .
C14 N3 O5 114.8(12) . .
C14 N3 Mn2 128.5(11) . .
O5 N3 Mn2 115.4(9) . .
C14 N4 H4A 130.0 . .
C14 N4 H4B 107.6 . .
H4A N4 H4B 118.1 . .
C21 N5 O7 115.3(12) . .
C21 N5 Mn3 129.3(10) . .
O7 N5 Mn3 114.8(8) . .
C21 N6 H6A 120.0 . .
C21 N6 H6B 120.0 . .
H6A N6 H6B 120.0 . .
O2 C1 C6 124.4(14) . .
O2 C1 C2 116.8(14) . .
C6 C1 C2 118.7(15) . .
C1 C2 C3 121.3(16) . .
C1 C2 H2 119.3 . .
C3 C2 H2 119.3 . .
C4 C3 C2 116.4(16) . .
C4 C3 H3 121.8 . .
C2 C3 H3 121.8 . .
C3 C4 C5 123.6(15) . .
C3 C4 H4 118.2 . .
C5 C4 H4 118.2 . .
C6 C5 C4 118.7(15) . .
C6 C5 H5 120.6 . .
C4 C5 H5 120.6 . .
C1 C6 C5 121.1(15) . .
C1 C6 C7 122.1(14) . .
C5 C6 C7 116.8(15) . .
N1 C7 N2 120.7(15) . .
N1 C7 C6 118.0(14) . .
N2 C7 C6 121.2(14) . .
O4 C8 C9 119.0(16) . .
O4 C8 C13 122.0(14) . .
C9 C8 C13 119.0(15) . .
C10 C9 C8 121.4(19) . .
C10 C9 H9 119.3 . .
C8 C9 H9 119.3 . .
C11 C10 C9 119(2) . .
C11 C10 H10 120.6 . .
C9 C10 H10 120.6 . .
C10 C11 C12 122.7(19) . .
C10 C11 H11 118.6 . .
C12 C11 H11 118.6 . .
C11 C12 C13 119.9(19) . .
C11 C12 H12 120.0 . .
C13 C12 H12 120.0 . .
C12 C13 C8 118.2(16) . .
C12 C13 C14 120.0(15) . .
C8 C13 C14 121.7(14) . .
N3 C14 N4 116.8(16) . .
N3 C14 C13 121.3(14) . .
N4 C14 C13 121.8(15) . .
O6 C15 C16 119.0(15) . .
O6 C15 C20 123.1(14) . .
C16 C15 C20 117.8(16) . .
C17 C16 C15 122.0(18) . .
C17 C16 H16 119.0 . .
C15 C16 H16 119.0 . .
C16 C17 C18 120.9(18) . .
C16 C17 H17 119.5 . .
C18 C17 H17 119.5 . .
C19 C18 C17 117.7(19) . .
C19 C18 H18 121.1 . .
C17 C18 H18 121.1 . .
C18 C19 C20 123.0(19) . .
C18 C19 H19 118.5 . .
C20 C19 H19 118.5 . .
C19 C20 C15 118.4(15) . .
C19 C20 C21 119.3(15) . .
C15 C20 C21 122.4(15) . .
N5 C21 N6 121.1(14) . .
N5 C21 C20 118.7(14) . .
N6 C21 C20 120.1(14) . .
O8 C22 O9 125.4(17) . .
O8 C22 C23 117.9(15) . .
O9 C22 C23 116.6(16) . .
C28 C23 C24 120.6(16) . .
C28 C23 C22 121.6(16) . .
C24 C23 C22 117.9(15) . .
C25 C24 C23 116.4(18) . .
C25 C24 H24 121.8 . .
C23 C24 H24 121.8 . .
C26 C25 C24 121.0(19) . .
C26 C25 H25 119.5 . .
C24 C25 H25 119.5 . .
C25 C26 C27 122.5(18) . .
C25 C26 H26 118.7 . .
C27 C26 H26 118.7 . .
C26 C27 C28 116.4(19) . .
C26 C27 H27 121.8 . .
C28 C27 H27 121.8 . .
C23 C28 C27 123.2(18) . .
C23 C28 H28 118.4 . .
C27 C28 H28 118.4 . .
O10 C29 C30B 121(4) . .
O10 C29 C30A 122(4) . .
C30B C29 C30A 115(4) . .
O10 C29 H29A 106.9 . .
C30A C29 H29A 106.9 . .
O10 C29 H29B 106.9 . .
C30B C29 H29B 68.8 . .
C30A C29 H29B 106.9 . .
H29A C29 H29B 106.7 . .
O10 C29 H29C 106.7 . .
C30B C29 H29C 109.4 . .
C30A C29 H29C 66.6 . .
H29A C29 H29C 143.1 . .
H29B C29 H29C 48.3 . .
O10 C29 H29D 106.7 . .
C30B C29 H29D 106.0 . .
H29A C29 H29D 77.7 . .
H29B C29 H29D 142.9 . .
H29C C29 H29D 106.5 . .
H29C C30A H29D 76.5 . .
C29 C30A H30A 109.5 . .
H29C C30A H30A 98.7 . .
H29D C30A H30A 115.8 . .
C29 C30A H30B 109.5 . .
H29D C30A H30B 131.3 . .
H30A C30A H30B 109.5 . .
C29 C30A H30C 109.5 . .
H29C C30A H30C 144.3 . .
H29D C30A H30C 71.7 . .
H30A C30A H30C 109.5 . .
H30B C30A H30C 109.5 . .
C29 C30B H30D 109.5 . .
C29 C30B H30E 109.5 . .
H30D C30B H30E 109.5 . .
C29 C30B H30F 109.5 . .
H30D C30B H30F 109.5 . .
H30E C30B H30F 109.5 . .
O11 C31 C32A 149(4) . .
O11 C31 C32B 131(3) . .
C32A C31 C32B 77(4) . .
O11 C31 H31A 99.5 . .
C32A C31 H31A 99.5 . .
O11 C31 H31B 99.5 . .
C32A C31 H31B 99.5 . .
C32B C31 H31B 78.3 . .
H31A C31 H31B 104.0 . .
O11 C31 H31C 105.2 . .
C32A C31 H31C 75.2 . .
C32B C31 H31C 103.3 . .
H31A C31 H31C 138.7 . .
O11 C31 H31D 105.4 . .
C32A C31 H31D 47.7 . .
C32B C31 H31D 103.6 . .
H31A C31 H31D 97.5 . .
H31B C31 H31D 143.7 . .
H31C C31 H31D 107.0 . .
H31C C32A H31D 70.2 . .
C31 C32A H32A 109.5 . .
H31C C32A H32A 105.8 . .
H31D C32A H32A 76.8 . .
C31 C32A H32B 109.5 . .
H31C C32A H32B 139.2 . .
H31D C32A H32B 98.5 . .
C31 C32A H32C 109.5 . .
H31C C32A H32C 76.4 . .
H31D C32A H32C 146.4 . .
C31 C32B H32D 109.5 . .
C31 C32B H32E 109.5 . .
H32D C32B H32E 109.5 . .
C31 C32B H32F 109.5 . .
H32D C32B H32F 109.5 . .
H32E C32B H32F 109.5 . .
C34 C33 O12 114(3) . .
C34 C33 H33A 108.8 . .
O12 C33 H33A 108.8 . .
C34 C33 H33B 108.8 . .
O12 C33 H33B 108.8 . .
H33A C33 H33B 107.7 . .
C33 C34 H34A 109.5 . .
C33 C34 H34B 109.5 . .
H34A C34 H34B 109.5 . .
C33 C34 H34C 109.5 . .
H34A C34 H34C 109.5 . .
H34B C34 H34C 109.5 . .
O13 Mn4 O19 89.2(4) . .
O13 Mn4 N7 88.8(5) . .
O19 Mn4 N7 172.2(5) . .
O13 Mn4 O14 170.0(5) . .
O19 Mn4 O14 92.7(4) . .
N7 Mn4 O14 88.1(5) . .
O13 Mn4 O20 102.0(5) . .
O19 Mn4 O20 90.1(5) . .
N7 Mn4 O20 97.6(5) . .
O14 Mn4 O20 87.8(5) . .
O13 Mn4 O19 84.4(4) . 2_565
O19 Mn4 O19 84.0(4) . 2_565
N7 Mn4 O19 88.4(5) . 2_565
O14 Mn4 O19 86.0(4) . 2_565
O20 Mn4 O19 171.2(5) . 2_565
O13 Mn4 Mn4 85.4(3) . 2_565
O19 Mn4 Mn4 46.6(3) . 2_565
N7 Mn4 Mn4 125.7(4) . 2_565
O14 Mn4 Mn4 88.7(3) . 2_565
O20 Mn4 Mn4 136.3(4) . 2_565
O19 Mn4 Mn4 37.4(3) 2_565 2_565
O13 Mn5 O16 178.1(5) . .
O13 Mn5 O15 92.5(4) . .
O16 Mn5 O15 89.5(5) . .
O13 Mn5 N9 87.8(5) . .
O16 Mn5 N9 90.3(5) . .
O15 Mn5 N9 172.4(5) . .
O13 Mn5 O22 88.6(4) . .
O16 Mn5 O22 91.4(5) . .
O15 Mn5 O22 91.4(5) . .
N9 Mn5 O22 96.1(5) . .
O13 Mn5 O24 85.1(4) . .
O16 Mn5 O24 94.8(5) . .
O15 Mn5 O24 90.7(4) . .
N9 Mn5 O24 81.7(5) . .
O22 Mn5 O24 173.4(4) . .
O13 Mn6 O18 174.6(5) . .
O13 Mn6 O17 91.4(4) . .
O18 Mn6 O17 94.0(4) . .
O13 Mn6 N11 86.2(5) . .
O18 Mn6 N11 88.5(5) . .
O17 Mn6 N11 175.7(5) . .
O13 Mn6 O23 89.5(4) . .
O18 Mn6 O23 89.3(5) . .
O17 Mn6 O23 92.5(5) . .
N11 Mn6 O23 91.0(5) . .
O13 Mn6 O14 88.3(4) . 2_565
O18 Mn6 O14 92.2(4) . 2_565
O17 Mn6 O14 94.5(4) . 2_565
N11 Mn6 O14 81.9(4) . 2_565
O23 Mn6 O14 172.7(4) . 2_565
Mn5 O13 Mn6 119.8(5) . .
Mn5 O13 Mn4 118.8(5) . .
Mn6 O13 Mn4 121.2(5) . .
C35 O14 Mn4 118.1(9) . .
C35 O14 Mn6 118.1(8) . 2_565
Mn4 O14 Mn6 115.6(5) . 2_565
N7 O15 Mn5 113.8(8) . .
C42 O16 Mn5 123.4(10) . .
N9 O17 Mn6 112.5(8) . .
C49 O18 Mn6 118.7(10) . .
N11 O19 Mn4 110.2(8) . .
N11 O19 Mn4 112.9(7) . 2_565
Mn4 O19 Mn4 96.0(4) . 2_565
C56 O20 Mn4 141.4(12) . .
C63 O22 Mn5 126.2(12) . .
C63 O22 H22A 109.1 . .
Mn5 O22 H22A 123.6 . .
C65 O23 Mn6 129.3(13) . .
C65 O23 H23A 109.1 . .
Mn6 O23 H23A 118.5 . .
C67 O24 Mn5 128.6(15) . .
C67 O24 H24A 108.9 . .
Mn5 O24 H24A 107.3 . .
C41 N7 O15 113.1(13) . .
C41 N7 Mn4 128.3(11) . .
O15 N7 Mn4 118.6(9) . .
C41 N8 H8A 120.0 . .
C41 N8 H8B 120.0 . .
H8A N8 H8B 120.0 . .
C48 N9 O17 113.0(12) . .
C48 N9 Mn5 128.0(11) . .
O17 N9 Mn5 117.9(9) . .
C48 N10 H10A 125.5 . .
C48 N10 H10B 100.1 . .
H10A N10 H10B 114.9 . .
C55 N11 O19 115.5(12) . .
C55 N11 Mn6 128.2(10) . .
O19 N11 Mn6 115.4(9) . .
C55 N12 H12A 120.0 . .
C55 N12 H12B 120.0 . .
H12A N12 H12B 120.0 . .
O14 C35 C40 123.8(13) . .
O14 C35 C36 118.9(15) . .
C40 C35 C36 117.3(15) . .
C35 C36 C37 122.3(16) . .
C35 C36 H36 118.9 . .
C37 C36 H36 118.9 . .
C38 C37 C36 115.7(17) . .
C38 C37 H37 122.2 . .
C36 C37 H37 122.2 . .
C37 C38 C39 123.7(19) . .
C37 C38 H38 118.1 . .
C39 C38 H38 118.1 . .
C38 C39 C40 118.7(17) . .
C38 C39 H39 120.7 . .
C40 C39 H39 120.7 . .
C35 C40 C39 122.2(15) . .
C35 C40 C41 122.9(14) . .
C39 C40 C41 114.8(16) . .
N8 C41 N7 119.5(15) . .
N8 C41 C40 123.1(15) . .
N7 C41 C40 117.3(15) . .
O16 C42 C43 118.3(15) . .
O16 C42 C47 122.8(14) . .
C43 C42 C47 118.9(16) . .
C44 C43 C42 122.2(19) . .
C44 C43 H43 118.9 . .
C42 C43 H43 118.9 . .
C43 C44 C45 119.4(18) . .
C43 C44 H44 120.3 . .
C45 C44 H44 120.3 . .
C44 C45 C46 120.6(17) . .
C44 C45 H45 119.7 . .
C46 C45 H45 119.7 . .
C45 C46 C47 120.4(18) . .
C45 C46 H46 119.8 . .
C47 C46 H46 119.8 . .
C46 C47 C42 118.4(16) . .
C46 C47 C48 117.9(15) . .
C42 C47 C48 123.7(14) . .
N9 C48 N10 117.4(15) . .
N9 C48 C47 119.6(14) . .
N10 C48 C47 122.9(15) . .
O18 C49 C50 118.7(15) . .
O18 C49 C54 123.3(14) . .
C50 C49 C54 117.9(16) . .
C51 C50 C49 121.6(18) . .
C51 C50 H50 119.2 . .
C49 C50 H50 119.2 . .
C50 C51 C52 121.2(17) . .
C50 C51 H51 119.4 . .
C52 C51 H51 119.4 . .
C53 C52 C51 116.7(18) . .
C53 C52 H52 121.7 . .
C51 C52 H52 121.7 . .
C52 C53 C54 123.1(19) . .
C52 C53 H53 118.5 . .
C54 C53 H53 118.5 . .
C53 C54 C49 119.3(16) . .
C53 C54 C55 118.9(15) . .
C49 C54 C55 121.8(15) . .
N11 C55 N12 121.1(15) . .
N11 C55 C54 119.1(14) . .
N12 C55 C54 119.8(15) . .
O20 C56 O21 125.7(17) . .
O20 C56 C57 117.0(16) . .
O21 C56 C57 117.3(15) . .
C62 C57 C58 117.7(17) . .
C62 C57 C56 122.3(16) . .
C58 C57 C56 119.9(16) . .
C59 C58 C57 120(2) . .
C59 C58 H58 120.0 . .
C57 C58 H58 120.0 . .
C60 C59 C58 120(2) . .
C60 C59 H59 119.8 . .
C58 C59 H59 119.8 . .
C59 C60 C61 119(2) . .
C59 C60 H60 120.4 . .
C61 C60 H60 120.4 . .
C62 C61 C60 119(2) . .
C62 C61 H61 120.6 . .
C60 C61 H61 120.6 . .
C61 C62 C57 124.0(19) . .
C61 C62 H62 118.0 . .
C57 C62 H62 118.0 . .
O22 C63 C64 111(2) . .
O22 C63 H63A 109.5 . .
C64 C63 H63A 109.5 . .
O22 C63 H63B 109.5 . .
C64 C63 H63B 109.5 . .
H63A C63 H63B 108.1 . .
C63 C64 H64A 109.5 . .
C63 C64 H64B 109.5 . .
H64A C64 H64B 109.5 . .
C63 C64 H64C 109.5 . .
H64A C64 H64C 109.5 . .
H64B C64 H64C 109.5 . .
C66B C65 O23 141(3) . .
C66B C65 C66A 47(3) . .
O23 C65 C66A 106(2) . .
C66B C65 H65A 68.5 . .
O23 C65 H65A 110.5 . .
C66A C65 H65A 110.5 . .
C66B C65 H65B 106.0 . .
O23 C65 H65B 110.5 . .
C66A C65 H65B 110.5 . .
H65A C65 H65B 108.7 . .
C66B C65 H65C 99.0 . .
O23 C65 H65C 100.5 . .
C66A C65 H65C 77.6 . .
H65A C65 H65C 143.3 . .
C66B C65 H65D 106.9 . .
O23 C65 H65D 100.5 . .
C66A C65 H65D 152.7 . .
H65A C65 H65D 52.1 . .
H65B C65 H65D 65.0 . .
H65C C65 H65D 104.3 . .
C65 C66A H66A 109.5 . .
C65 C66A H66B 109.5 . .
C65 C66A H66C 109.5 . .
C65 C66B H66D 109.5 . .
C65 C66B H66E 109.5 . .
H66D C66B H66E 109.5 . .
C65 C66B H66F 109.5 . .
H66D C66B H66F 109.5 . .
H66E C66B H66F 109.5 . .
O24 C67 C68 117(3) . .
O24 C67 H67A 108.1 . .
C68 C67 H67A 108.1 . .
O24 C67 H67B 108.1 . .
C68 C67 H67B 108.1 . .
H67A C67 H67B 107.3 . .
C67 C68 H68A 109.5 . .
C67 C68 H68B 109.5 . .
H68A C68 H68B 109.5 . .
C67 C68 H68C 109.5 . .
H68A C68 H68C 109.5 . .
H68B C68 H68C 109.5 . .
C69 O25 H25A 109.1 . .
O25 C69 C70 110(2) . .
O25 C69 H69A 109.7 . .
C70 C69 H69A 109.7 . .
O25 C69 H69B 109.7 . .
C70 C69 H69B 109.7 . .
H69A C69 H69B 108.2 . .
C69 C70 H70A 109.5 . .
C69 C70 H70B 109.5 . .
H70A C70 H70B 109.5 . .
C69 C70 H70C 109.5 . .
H70A C70 H70C 109.5 . .
H70B C70 H70C 109.5 . .
H1WA O1W H1WB 107.7 . .

loop_
_geom_bond_atom_site_label_1
_geom_bond_atom_site_label_2
_geom_bond_distance
_geom_bond_site_symmetry_2
Mn1 O1 1.907(10) .
Mn1 O7 1.950(10) .
Mn1 O2 1.959(10) .
Mn1 N1 1.988(12) .
Mn1 O8 2.172(12) .
Mn1 O7 2.348(10) 2_566
Mn1 Mn1 3.232(5) 2_566
Mn2 O1 1.891(10) .
Mn2 O4 1.898(11) .
Mn2 O3 1.914(11) .
Mn2 N3 2.003(13) .
Mn2 O10 2.259(12) .
Mn2 O12 2.428(12) .
Mn3 O1 1.917(10) .
Mn3 O5 1.921(10) .
Mn3 O6 1.937(11) .
Mn3 N5 1.971(13) .
Mn3 O11 2.282(12) .
Mn3 O2 2.442(11) 2_566
O2 C1 1.376(18) .
O2 Mn3 2.442(10) 2_566
O3 N1 1.393(16) .
O4 C8 1.382(19) .
O5 N3 1.437(16) .
O6 C15 1.39(2) .
O7 N5 1.442(15) .
O7 Mn1 2.348(10) 2_566
O8 C22 1.24(2) .
O9 C22 1.29(2) .
O10 C29 1.41(2) .
O10 H10C 0.8584 .
O11 C31 1.28(2) .
O11 H11C 0.8498 .
O12 C33 1.44(3) .
O12 H12C 0.8495 .
N1 C7 1.32(2) .
N2 C7 1.34(2) .
N2 H2A 0.8800 .
N2 H2B 0.8800 .
N3 C14 1.29(2) .
N4 C14 1.37(2) .
N4 H4A 0.8746 .
N4 H4B 0.8843 .
N5 C21 1.31(2) .
N6 C21 1.35(2) .
N6 H6A 0.8800 .
N6 H6B 0.8800 .
C1 C6 1.39(2) .
C1 C2 1.41(2) .
C2 C3 1.47(2) .
C2 H2 0.9500 .
C3 C4 1.35(2) .
C3 H3 0.9500 .
C4 C5 1.42(2) .
C4 H4 0.9500 .
C5 C6 1.40(2) .
C5 H5 0.9500 .
C6 C7 1.51(2) .
C8 C9 1.40(2) .
C8 C13 1.45(2) .
C9 C10 1.39(3) .
C9 H9 0.9500 .
C10 C11 1.37(3) .
C10 H10 0.9500 .
C11 C12 1.38(3) .
C11 H11 0.9500 .
C12 C13 1.40(2) .
C12 H12 0.9500 .
C13 C14 1.47(2) .
C15 C16 1.39(2) .
C15 C20 1.44(2) .
C16 C17 1.35(3) .
C16 H16 0.9500 .
C17 C18 1.42(3) .
C17 H17 0.9500 .
C18 C19 1.36(3) .
C18 H18 0.9500 .
C19 C20 1.40(3) .
C19 H19 0.9500 .
C20 C21 1.48(2) .
C22 C23 1.49(2) .
C23 C28 1.37(2) .
C23 C24 1.45(3) .
C24 C25 1.44(3) .
C24 H24 0.9500 .
C25 C26 1.38(3) .
C25 H25 0.9500 .
C26 C27 1.41(3) .
C26 H26 0.9500 .
C27 C28 1.42(3) .
C27 H27 0.9500 .
C28 H28 0.9500 .
C29 C30B 1.52(2) .
C29 C30A 1.52(2) .
C29 H29A 0.9900 .
C29 H29B 0.9900 .
C29 H29C 0.9700 .
C29 H29D 0.9700 .
C30A H29D 1.0004 .
C30A H30A 0.9800 .
C30A H30B 0.9800 .
C30A H30C 0.9800 .
C30B H30D 0.9800 .
C30B H30E 0.9800 .
C30B H30F 0.9800 .
C31 C32A 1.472(19) .
C31 C32B 1.50(2) .
C31 H31A 0.9900 .
C31 H31B 0.9900 .
C31 H31C 0.9700 .
C31 H31D 0.9700 .
C32A H31D 1.0895 .
C32A H32A 0.9800 .
C32A H32B 0.9800 .
C32A H32C 0.9800 .
C32B H32D 0.9800 .
C32B H32E 0.9800 .
C32B H32F 0.9800 .
C33 C34 1.503(19) .
C33 H33A 0.9900 .
C33 H33B 0.9900 .
C34 H34A 0.9800 .
C34 H34B 0.9800 .
C34 H34C 0.9800 .
Mn4 O13 1.914(10) .
Mn4 O19 1.960(11) .
Mn4 N7 1.961(13) .
Mn4 O14 1.970(10) .
Mn4 O20 2.166(12) .
Mn4 O19 2.349(10) 2_565
Mn4 Mn4 3.213(5) 2_565
Mn5 O13 1.894(10) .
Mn5 O16 1.906(11) .
Mn5 O15 1.912(11) .
Mn5 N9 1.984(13) .
Mn5 O22 2.242(11) .
Mn5 O24 2.471(12) .
Mn6 O13 1.896(10) .
Mn6 O18 1.926(11) .
Mn6 O17 1.929(10) .
Mn6 N11 1.983(12) .
Mn6 O23 2.245(12) .
Mn6 O14 2.421(11) 2_565
O14 C35 1.358(19) .
O14 Mn6 2.421(11) 2_565
O15 N7 1.420(16) .
O16 C42 1.37(2) .
O17 N9 1.402(17) .
O18 C49 1.35(2) .
O19 N11 1.432(15) .
O19 Mn4 2.349(10) 2_565
O20 C56 1.25(2) .
O21 C56 1.25(2) .
O22 C63 1.45(2) .
O22 H22A 0.8500 .
O23 C65 1.44(2) .
O23 H23A 0.8500 .
O24 C67 1.38(3) .
O24 H24A 0.8502 .
N7 C41 1.33(2) .
N8 C41 1.32(2) .
N8 H8A 0.8800 .
N8 H8B 0.8800 .
N9 C48 1.34(2) .
N10 C48 1.34(2) .
N10 H10A 0.8692 .
N10 H10B 0.8826 .
N11 C55 1.31(2) .
N12 C55 1.36(2) .
N12 H12A 0.8800 .
N12 H12B 0.8800 .
C35 C40 1.39(2) .
C35 C36 1.40(2) .
C36 C37 1.50(3) .
C36 H36 0.9500 .
C37 C38 1.35(3) .
C37 H37 0.9500 .
C38 C39 1.41(3) .
C38 H38 0.9500 .
C39 C40 1.42(2) .
C39 H39 0.9500 .
C40 C41 1.50(2) .
C42 C43 1.40(3) .
C42 C47 1.41(2) .
C43 C44 1.37(3) .
C43 H43 0.9500 .
C44 C45 1.37(3) .
C44 H44 0.9500 .
C45 C46 1.40(3) .
C45 H45 0.9500 .
C46 C47 1.41(2) .
C46 H46 0.9500 .
C47 C48 1.45(2) .
C49 C50 1.42(2) .
C49 C54 1.42(2) .
C50 C51 1.37(3) .
C50 H50 0.9500 .
C51 C52 1.43(3) .
C51 H51 0.9500 .
C52 C53 1.39(3) .
C52 H52 0.9500 .
C53 C54 1.40(3) .
C53 H53 0.9500 .
C54 C55 1.48(2) .
C56 C57 1.52(2) .
C57 C62 1.36(2) .
C57 C58 1.41(3) .
C58 C59 1.39(3) .
C58 H58 0.9500 .
C59 C60 1.39(3) .
C59 H59 0.9500 .
C60 C61 1.41(3) .
C60 H60 0.9500 .
C61 C62 1.35(3) .
C61 H61 0.9500 .
C62 H62 0.9500 .
C63 C64 1.48(4) .
C63 H63A 0.9900 .
C63 H63B 0.9900 .
C64 H64A 0.9800 .
C64 H64B 0.9800 .
C64 H64C 0.9800 .
C65 C66B 1.25(4) .
C65 C66A 1.58(4) .
C65 H65A 0.9900 .
C65 H65B 0.9900 .
C65 H65C 0.9700 .
C65 H65D 0.9700 .
C66A H66A 0.9800 .
C66A H66B 0.9800 .
C66A H66C 0.9800 .
C66B H66D 0.9800 .
C66B H66E 0.9800 .
C66B H66F 0.9800 .
C67 C68 1.41(4) .
C67 H67A 0.9900 .
C67 H67B 0.9900 .
C68 H68A 0.9800 .
C68 H68B 0.9800 .
C68 H68C 0.9800 .
O25 C69 1.48(3) .
O25 H25A 0.8500 .
C69 C70 1.53(4) .
C69 H69A 0.9900 .
C69 H69B 0.9900 .
C70 H70A 0.9800 .
C70 H70B 0.9800 .
C70 H70C 0.9800 .
O1W H1WA 0.8500 .
O1W H1WB 0.8500 .
